data_1515217
loop_
_publ_author_name
'Pawlicki, Mi\/losz'
'Morisue, Mitsuhiko'
'Davis, Nicola K. S.'
'McLean, Daniel G.'
'Haley, Joy E.'
'Beuerman, Erich'
'Drobizhev, Mikhail'
'Rebane, Aleksander'
'Thompson, Amber L.'
'Pascu, Sofia I.'
'Accorsi, Gianluca'
'Armaroli, Nicola'
'Anderson, Harry L.'

_publ_section_title
;
 Engineering conjugation in para-phenylene-bridged porphyrin tapes
;
_journal_issue 5
_journal_name_full 'Chemical Science'
_journal_page_first 1541
_journal_paper_doi 10.1039/c2sc00023g
_journal_volume 3
_journal_year 2012
_chemical_formula_moiety 'C126 H120 N10 O2 Zn2, 2(C7 H16), 2(C5 H5 N)'
_chemical_formula_sum 'C150 H162 N12 O2 Zn2'
_chemical_formula_weight 2295.77
_chemical_melting_point ?
_space_group_IT_number 2
_symmetry_cell_setting triclinic
_symmetry_space_group_name_Hall '-P 1'
_symmetry_space_group_name_H-M 'P -1'
_atom_sites_solution_hydrogens geom
_atom_sites_solution_primary direct
_audit_creation_date 10-11-22
_audit_creation_method CRYSTALS_ver_14.06
_cell_angle_alpha 82.891(6)
_cell_angle_beta 87.456(5)
_cell_angle_gamma 76.474(5)
_cell_formula_units_Z 1
_cell_length_a 11.998(2)
_cell_length_b 14.379(3)
_cell_length_c 19.482(4)
_cell_measurement_reflns_used 7280
_cell_measurement_temperature 150
_cell_measurement_theta_max 32
_cell_measurement_theta_min 1
_cell_volume 3242.3(11)
_computing_cell_refinement 'CrystalClear-SM Expert 2.0 r4 (Rigaku, 2009)'
_computing_data_collection 'CrystalClear-SM Expert 2.0 r4 (Rigaku, 2009)'
_computing_data_reduction 'CrystalClear-SM Expert 2.0 r4 (Rigaku, 2009)'
_computing_molecular_graphics 'CAMERON (Watkin et al., 1996)'
_computing_publication_material 'CRYSTALS (Betteridge et al., 2003)'
_computing_structure_refinement 'CRYSTALS (Betteridge et al., 2003)'
_computing_structure_solution 'SIR92 (Altomare et al., 1994)'
_diffrn_ambient_temperature 150
_diffrn_detector CCD
_diffrn_detector_area_resol_mean 28.5714
_diffrn_measured_fraction_theta_full 0.991
_diffrn_measured_fraction_theta_max 0.889
_diffrn_measurement_details
;
scan:
Number of images: 175
Slice: -60.0000 - 115.0000
Image width: 1.0000
Exp time: 2.0000
Rotation axis: Omega
Omega: 0.0000
Kappa: 0.0000
Phi: 0.0000
XTD: 59.6251
2theta: 30.0507
scan:
Number of images: 120
Slice: -60.0000 - 60.0000
Image width: 1.0000
Exp time: 2.0000
Rotation axis: Omega
Omega: 0.0000
Kappa: -50.0000
Phi: 0.0000
XTD: 59.6251
2theta: 30.0507
scan:
Number of images: 120
Slice: -60.0000 - 60.0000
Image width: 1.0000
Exp time: 2.0000
Rotation axis: Omega
Omega: 0.0000
Kappa: -50.0000
Phi: 120.0000
XTD: 59.6251
2theta: 30.0507
scan:
Number of images: 120
Slice: -60.0000 - 60.0000
Image width: 1.0000
Exp time: 2.0000
Rotation axis: Omega
Omega: 0.0000
Kappa: -50.0000
Phi: 240.0000
XTD: 59.6251
2theta: 30.0507
scan:
Number of images: 120
Slice: -10.0000 - 110.0000
Image width: 1.0000
Exp time: 2.0000
Rotation axis: Omega
Omega: 0.0000
Kappa: 50.0000
Phi: 0.0000
XTD: 59.6251
2theta: 30.0507
scan:
Number of images: 120
Slice: -10.0000 - 110.0000
Image width: 1.0000
Exp time: 2.0000
Rotation axis: Omega
Omega: 0.0000
Kappa: 50.0000
Phi: 120.0000
XTD: 59.6251
2theta: 30.0507
scan:
Number of images: 120
Slice: -10.0000 - 110.0000
Image width: 1.0000
Exp time: 2.0000
Rotation axis: Omega
Omega: 0.0000
Kappa: 50.0000
Phi: 240.0000
XTD: 59.6251
2theta: 30.0507

;
_diffrn_measurement_device
;
CrystalLogic Kappa (3 circle)
;
_diffrn_measurement_device_type
;
Rigaku Saturn724+ (2x2 bin mode)
;
_diffrn_measurement_method 'profile data from \w-scans'
_diffrn_orient_matrix_type d*Trek
_diffrn_orient_matrix_UB_11 -0.030288
_diffrn_orient_matrix_UB_12 0.017128
_diffrn_orient_matrix_UB_13 -0.078356
_diffrn_orient_matrix_UB_21 0.068789
_diffrn_orient_matrix_UB_22 0.020981
_diffrn_orient_matrix_UB_23 -0.003848
_diffrn_orient_matrix_UB_31 0.008025
_diffrn_orient_matrix_UB_32 -0.049426
_diffrn_orient_matrix_UB_33 -0.013001
_diffrn_radiation_monochromator Synchrotron
_diffrn_radiation_type Synchrotron
_diffrn_radiation_wavelength 0.68890
_diffrn_reflns_av_R_equivalents 0.109
_diffrn_reflns_limit_h_max 18
_diffrn_reflns_limit_h_min -17
_diffrn_reflns_limit_k_max 21
_diffrn_reflns_limit_k_min -21
_diffrn_reflns_limit_l_max 29
_diffrn_reflns_limit_l_min -29
_diffrn_reflns_number 71371
_diffrn_reflns_theta_full 25.142
_diffrn_reflns_theta_max 31.826
_diffrn_reflns_theta_min 1.021
_diffrn_source Synchrotron
_diffrn_standards_number 0
_exptl_absorpt_coefficient_mu 0.427
_exptl_absorpt_correction_T_max 0.99
_exptl_absorpt_correction_T_min 0.79
_exptl_absorpt_correction_type multi-scan
_exptl_absorpt_process_details 'CrystalClear-SM Expert 2.0 r4 (Rigaku, 2009)'
_exptl_crystal_colour metallic_dark_green
_exptl_crystal_density_diffrn 1.176
_exptl_crystal_density_meas ?
_exptl_crystal_density_method 'not measured'
_exptl_crystal_description block
_exptl_crystal_F_000 1222.000
_exptl_crystal_size_max 0.060
_exptl_crystal_size_mid 0.020
_exptl_crystal_size_min 0.020
_refine_diff_density_max 0.57
_refine_diff_density_min -0.60
_refine_ls_extinction_method None
_refine_ls_goodness_of_fit_ref 0.9973
_refine_ls_hydrogen_treatment none
_refine_ls_matrix_type full
_refine_ls_number_parameters 924
_refine_ls_number_reflns 10661
_refine_ls_number_restraints 918
_refine_ls_R_factor_all 0.0850
_refine_ls_R_factor_gt 0.0704
_refine_ls_shift/su_max 0.0066674
_refine_ls_shift/su_mean 0.0001337
_refine_ls_structure_factor_coef Fsqd
_refine_ls_weighting_details
;
Method, part 1, Chebychev polynomial, (Watkin, 1994, Prince, 1982)
[weight] = 1.0/[A~0~*T~0~(x)+A~1~*T~1~(x) ... +A~n-1~]*T~n-1~(x)]
where A~i~ are the Chebychev coefficients listed below and x= Fcalc/Fmax
Method = Robust Weighting (Prince, 1982)
W = [weight] * [1-(deltaF/6*sigmaF)^2^]^2^
A~i~ are:
10.9 14.7 6.49 1.19
;
_refine_ls_weighting_scheme calc
_refine_ls_wR_factor_all 0.1331
_refine_ls_wR_factor_gt 0.1272
_refine_ls_wR_factor_ref 0.1331
_reflns_limit_h_max 18
_reflns_limit_h_min -18
_reflns_limit_k_max 21
_reflns_limit_k_min -21
_reflns_limit_l_max 29
_reflns_limit_l_min 0
_reflns_number_gt 9221
_reflns_number_total 21647
_reflns_threshold_expression I>2.0\s(I)
_oxford_diffrn_Wilson_B_factor 1.81
_oxford_diffrn_Wilson_scale 21.31
_oxford_refine_ls_r_factor_ref 0.0850
_oxford_refine_ls_scale 0.21361(12)
_oxford_reflns_number_all 10661
_oxford_reflns_threshold_expression_ref I>-3.0\s(I)
_oxford_structure_analysis_title DIA0115b
_cod_data_source_file c2sc00023g.txt
_cod_data_source_block 5-(C5H5N)2-2(C7H16)-2(C5H5N)
_cod_depositor_comments
;
The following automatic conversions were performed:

'_chemical_melting_point' value 'not measured' was changed to '?' -
the value is undefined or not given.

'_symmetry_cell_setting' value
'Triclinic' changed to 'triclinic' according to
/usr/data/users/saulius/automatic-downloads/retrospective/RSC/lib/dictionaries/cif_core.dic
dictionary named 'cif_core.dic' version 2.4.2 from 2011-04-26.

Automatic conversion script
Id: cif_fix_values 2281 2013-09-26 08:29:07Z andrius 

The following automatic conversions were performed:

'_exptl_crystal_density_meas' value 'not measured' was changed to '?'
- the value is perceived as not measured.

Automatic conversion script
Id: cif_fix_values 3008 2015-01-20 13:52:24Z robertas 
;
_cod_original_cell_volume 3242.4(11)
_cod_original_sg_symbol_H-M 'P -1 '
_cod_database_code 1515217

loop_
_symmetry_equiv_pos_as_xyz
x,y,z
-x,-y,-z

loop_
_atom_site_label
_atom_site_type_symbol
_atom_site_fract_x
_atom_site_fract_y
_atom_site_fract_z
_atom_site_U_iso_or_equiv
_atom_site_occupancy
_atom_site_adp_type
_atom_site_refinement_flags_posn
_atom_site_refinement_flags_occupancy
_atom_site_disorder_assembly
_atom_site_disorder_group
Zn1 Zn 0.89319(3) 0.47831(3) 0.215692(19) 0.0200 1.0000 Uani . . . .
N2 N 0.8537(2) 0.37802(19) 0.15725(13) 0.0220 1.0000 Uani . . . .
C3 C 0.7565(3) 0.3875(2) 0.11957(16) 0.0225 1.0000 Uani . . . .
C4 C 0.7527(3) 0.2938(3) 0.10030(17) 0.0285 1.0000 Uani . . . .
C5 C 0.8486(3) 0.2305(2) 0.12432(17) 0.0269 1.0000 Uani . . . .
C6 C 0.9133(3) 0.2829(2) 0.15944(16) 0.0238 1.0000 Uani . . . .
C7 C 1.0191(3) 0.2414(2) 0.19072(16) 0.0246 1.0000 Uani . . . .
N8 N 1.0312(2) 0.37479(19) 0.25669(13) 0.0215 1.0000 Uani . . . .
C9 C 1.0740(3) 0.2857(2) 0.23545(16) 0.0232 1.0000 Uani . . . .
C10 C 1.1820(3) 0.2412(3) 0.26927(18) 0.0319 1.0000 Uani . . . .
C11 C 1.2028(3) 0.3040(3) 0.31072(18) 0.0306 1.0000 Uani . . . .
C12 C 1.1078(3) 0.3870(2) 0.30374(17) 0.0256 1.0000 Uani . . . .
C13 C 1.0929(3) 0.4660(2) 0.34218(16) 0.0239 1.0000 Uani . . . .
N14 N 0.9004(2) 0.55251(19) 0.30039(13) 0.0208 1.0000 Uani . . . .
C15 C 0.9945(3) 0.5426(2) 0.34056(16) 0.0231 1.0000 Uani . . . .
C16 C 0.9787(3) 0.6224(2) 0.38103(17) 0.0267 1.0000 Uani . . . .
C17 C 0.8734(3) 0.6794(2) 0.36623(16) 0.0259 1.0000 Uani . . . .
C18 C 0.8247(3) 0.6361(2) 0.31550(16) 0.0226 1.0000 Uani . . . .
C19 C 0.7178(3) 0.6743(2) 0.28546(16) 0.0246 1.0000 Uani . . . .
N20 N 0.7276(2) 0.55806(19) 0.20007(13) 0.0212 1.0000 Uani . . . .
C21 C 0.6721(3) 0.6370(2) 0.23189(16) 0.0242 1.0000 Uani . . . .
C22 C 0.5608(3) 0.6754(3) 0.20309(18) 0.0294 1.0000 Uani . . . .
C23 C 0.5503(3) 0.6209(3) 0.15211(17) 0.0279 1.0000 Uani . . . .
C24 C 0.6550(3) 0.5475(2) 0.15107(16) 0.0235 1.0000 Uani . . . .
C25 C 0.6699(3) 0.4732(2) 0.10798(16) 0.0239 1.0000 Uani . . . .
O26 O 0.3637(2) 0.6859(2) 0.10982(15) 0.0469 1.0000 Uani . . . .
C27 C 0.4550(3) 0.6256(3) 0.10697(19) 0.0328 1.0000 Uani . . . .
C28 C 0.4786(3) 0.5569(2) 0.05423(17) 0.0272 1.0000 Uani . . . .
C29 C 0.5838(3) 0.4867(2) 0.05309(17) 0.0238 1.0000 Uani . . . .
C30 C 0.6028(3) 0.4340(2) -0.00354(17) 0.0272 1.0000 Uani . . . .
C31 C 1.0755(3) 0.1400(2) 0.17748(17) 0.0264 1.0000 Uani . . . .
C32 C 1.1218(3) 0.1206(2) 0.11281(18) 0.0288 1.0000 Uani . . . .
C33 C 1.1738(3) 0.0269(3) 0.09968(19) 0.0317 1.0000 Uani . . . .
C34 C 1.1779(3) -0.0469(3) 0.1535(2) 0.0407 1.0000 Uani . . . .
C35 C 1.1343(4) -0.0304(3) 0.2197(2) 0.0419 1.0000 Uani . . . .
C36 C 1.0816(3) 0.0646(3) 0.23038(19) 0.0347 1.0000 Uani . . . .
C37 C 1.2274(3) 0.0043(2) 0.02862(15) 0.0500 1.0000 Uani D . . .
C41 C 1.1383(4) -0.1129(2) 0.27752(19) 0.0747 1.0000 Uani D . . .
C45 C 1.1853(3) 0.4704(2) 0.38980(17) 0.0273 1.0000 Uani . . . .
C46 C 1.2873(3) 0.4933(3) 0.3644(2) 0.0388 1.0000 Uani . . . .
C47 C 1.3678(3) 0.5068(3) 0.4093(2) 0.0444 1.0000 Uani . . . .
C48 C 1.3467(3) 0.4977(3) 0.4797(2) 0.0388 1.0000 Uani . . . .
C49 C 1.2475(3) 0.4737(3) 0.50613(19) 0.0348 1.0000 Uani . . . .
C50 C 1.1675(3) 0.4590(3) 0.46089(18) 0.0306 1.0000 Uani . . . .
C51 C 0.6456(3) 0.7623(2) 0.31250(17) 0.0251 1.0000 Uani . . . .
C52 C 0.6297(3) 0.8526(2) 0.27416(17) 0.0291 1.0000 Uani . . . .
C53 C 0.5647(3) 0.9352(3) 0.29954(18) 0.0314 1.0000 Uani . . . .
C54 C 0.5137(3) 0.9234(3) 0.36496(18) 0.0308 1.0000 Uani . . . .
C55 C 0.5262(3) 0.8344(2) 0.40473(18) 0.0288 1.0000 Uani . . . .
C56 C 0.5935(3) 0.7544(2) 0.37757(17) 0.0270 1.0000 Uani . . . .
C57 C 0.5458(3) 1.03267(19) 0.25519(16) 0.0507 1.0000 Uani D . . .
C61 C 0.4694(3) 0.8198(3) 0.47666(19) 0.0364 1.0000 Uani . . . .
C62 C 0.4033(4) 0.7410(3) 0.4776(2) 0.0525 1.0000 Uani . . . .
C63 C 0.5638(4) 0.7883(3) 0.5315(2) 0.0486 1.0000 Uani . . . .
C64 C 0.3854(4) 0.9116(3) 0.4952(2) 0.0483 1.0000 Uani . . . .
C71 C 1.1359(5) 0.1137(4) 0.4906(4) 0.0919 1.0000 Uani . . . .
C72 C 1.0430(4) 0.2062(4) 0.4769(3) 0.0603 1.0000 Uani . . . .
C73 C 0.9586(4) 0.2035(3) 0.4220(3) 0.0558 1.0000 Uani . . . .
C74 C 0.8664(4) 0.2951(3) 0.4075(2) 0.0483 1.0000 Uani . . . .
C75 C 0.7805(4) 0.2912(3) 0.3535(2) 0.0516 1.0000 Uani . . . .
C76 C 0.6866(4) 0.3820(3) 0.3414(2) 0.0508 1.0000 Uani . . . .
C77 C 0.5978(5) 0.3763(4) 0.2891(2) 0.0617 1.0000 Uani . . . .
C380 C 1.1302(12) 0.0331(14) -0.0236(8) 0.0581 0.181(5) Uani D P 1 1
C390 C 1.2883(14) -0.1005(6) 0.0231(10) 0.0581 0.181(5) Uani D P 1 1
C400 C 1.3131(13) 0.0668(11) 0.0083(10) 0.0526 0.181(5) Uani D P 1 1
C381 C 1.1901(5) 0.0879(3) -0.0279(3) 0.0678 0.819(5) Uani D P 1 2
C391 C 1.1959(5) -0.0841(3) 0.0066(3) 0.0606 0.819(5) Uani D P 1 2
C401 C 1.3578(4) -0.0166(4) 0.0339(3) 0.0713 0.819(5) Uani D P 1 2
C420 C 1.0151(7) -0.1250(11) 0.2886(8) 0.0821 0.388(12) Uani D P 2 1
C430 C 1.2156(12) -0.2109(6) 0.2694(7) 0.0798 0.388(12) Uani D P 2 1
C440 C 1.1742(14) -0.0778(8) 0.3430(5) 0.0711 0.388(12) Uani D P 2 1
C421 C 1.0482(8) -0.1659(7) 0.2602(5) 0.0887 0.612(12) Uani D P 2 2
C431 C 1.2567(6) -0.1830(6) 0.2764(4) 0.0718 0.612(12) Uani D P 2 2
C441 C 1.1140(9) -0.0855(6) 0.3504(3) 0.0869 0.612(12) Uani D P 2 2
C580 C 0.5989(15) 1.0265(13) 0.1826(5) 0.0480 0.177(5) Uani D P 3 1
C590 C 0.4218(8) 1.0891(13) 0.2482(9) 0.0615 0.177(5) Uani D P 3 1
C600 C 0.6106(15) 1.0892(13) 0.2944(9) 0.0553 0.177(5) Uani D P 3 1
C581 C 0.6574(4) 1.0492(4) 0.2222(3) 0.0786 0.823(5) Uani D P 3 2
C591 C 0.4631(5) 1.0326(4) 0.1971(3) 0.0717 0.823(5) Uani D P 3 2
C601 C 0.4937(4) 1.1170(3) 0.2957(2) 0.0455 0.823(5) Uani D P 3 2
N650 N 0.9749(2) 0.5644(2) 0.14243(12) 0.0314 0.338(11) Uani D P 4 1
C660 C 1.0057(14) 0.6413(8) 0.1615(2) 0.0419 0.338(11) Uani D P 4 1
C670 C 1.0526(14) 0.7037(7) 0.1159(4) 0.0516 0.338(11) Uani D P 4 1
C680 C 1.0719(4) 0.6846(3) 0.04866(17) 0.0559 0.338(11) Uani D P 4 1
C690 C 1.0282(12) 0.6140(8) 0.02666(19) 0.0487 0.338(11) Uani D P 4 1
C700 C 0.9834(13) 0.5534(7) 0.0757(3) 0.0399 0.338(11) Uani D P 4 1
N651 N 0.9749(2) 0.5644(2) 0.14243(12) 0.0314 0.662(11) Uani D P 4 2
C661 C 1.0599(6) 0.6010(6) 0.16038(18) 0.0456 0.662(11) Uani D P 4 2
C671 C 1.1122(6) 0.6600(6) 0.1148(3) 0.0556 0.662(11) Uani D P 4 2
C681 C 1.0719(4) 0.6846(3) 0.04866(17) 0.0559 0.662(11) Uani D P 4 2
C691 C 0.9926(6) 0.6407(5) 0.02768(17) 0.0486 0.662(11) Uani D P 4 2
C701 C 0.9446(6) 0.5820(5) 0.0765(2) 0.0391 0.662(11) Uani D P 4 2
N780 N 0.2382(7) 0.3754(13) 0.0643(6) 0.0729 0.452(15) Uani D P 5 1
C790 C 0.3245(10) 0.3114(12) 0.0303(6) 0.0755 0.452(15) Uani D P 5 1
C800 C 0.4271(8) 0.2801(10) 0.0652(6) 0.0709 0.452(15) Uani D P 5 1
C810 C 0.4456(7) 0.3115(12) 0.1243(6) 0.0662 0.452(15) Uani D P 5 1
C820 C 0.3616(8) 0.3714(9) 0.1558(4) 0.0693 0.452(15) Uani D P 5 1
C830 C 0.2528(7) 0.4048(9) 0.1294(5) 0.0753 0.452(15) Uani D P 5 1
N781 N 0.2825(8) 0.3206(10) 0.0261(6) 0.1153 0.548(15) Uani D P 5 2
C791 C 0.3961(9) 0.2624(8) 0.0243(6) 0.1088 0.548(15) Uani D P 5 2
C801 C 0.4636(7) 0.2673(10) 0.0787(8) 0.1057 0.548(15) Uani D P 5 2
C811 C 0.4239(10) 0.3186(13) 0.1312(7) 0.1135 0.548(15) Uani D P 5 2
C821 C 0.3176(11) 0.3748(9) 0.1306(6) 0.1185 0.548(15) Uani D P 5 2
C831 C 0.2389(8) 0.3763(15) 0.0802(9) 0.1160 0.548(15) Uani D P 5 2
H41 H 0.6936 0.2807 0.0754 0.0342 1.0000 Uiso R . . .
H51 H 0.8701 0.1651 0.1194 0.0323 1.0000 Uiso R . . .
H101 H 1.2282 0.1807 0.2633 0.0377 1.0000 Uiso R . . .
H111 H 1.2649 0.2954 0.3392 0.0370 1.0000 Uiso R . . .
H161 H 1.0314 0.6322 0.4113 0.0319 1.0000 Uiso R . . .
H171 H 0.8386 0.7366 0.3848 0.0307 1.0000 Uiso R . . .
H221 H 0.5061 0.7269 0.2173 0.0347 1.0000 Uiso R . . .
H301 H 0.6735 0.3899 -0.0079 0.0327 1.0000 Uiso R . . .
H321 H 1.1178 0.1707 0.0770 0.0353 1.0000 Uiso R . . .
H341 H 1.2117 -0.1096 0.1456 0.0491 1.0000 Uiso R . . .
H361 H 1.0511 0.0785 0.2735 0.0424 1.0000 Uiso R . . .
H461 H 1.3003 0.5012 0.3164 0.0464 1.0000 Uiso R . . .
H471 H 1.4352 0.5229 0.3902 0.0531 1.0000 Uiso R . . .
H481 H 1.3996 0.5082 0.5101 0.0474 1.0000 Uiso R . . .
H491 H 1.2337 0.4670 0.5544 0.0422 1.0000 Uiso R . . .
H501 H 1.1003 0.4412 0.4790 0.0369 1.0000 Uiso R . . .
H521 H 0.6649 0.8575 0.2305 0.0354 1.0000 Uiso R . . .
H541 H 0.4689 0.9779 0.3825 0.0370 1.0000 Uiso R . . .
H561 H 0.6041 0.6937 0.4035 0.0319 1.0000 Uiso R . . .
H622 H 0.3658 0.7329 0.5222 0.0787 1.0000 Uiso R . . .
H621 H 0.4535 0.6803 0.4694 0.0789 1.0000 Uiso R . . .
H623 H 0.3449 0.7592 0.4420 0.0787 1.0000 Uiso R . . .
H631 H 0.5273 0.7755 0.5754 0.0728 1.0000 Uiso R . . .
H633 H 0.6032 0.8394 0.5331 0.0729 1.0000 Uiso R . . .
H632 H 0.6179 0.7300 0.5207 0.0727 1.0000 Uiso R . . .
H641 H 0.3500 0.8987 0.5397 0.0719 1.0000 Uiso R . . .
H643 H 0.4247 0.9628 0.4975 0.0715 1.0000 Uiso R . . .
H642 H 0.3272 0.9322 0.4608 0.0720 1.0000 Uiso R . . .
H711 H 1.1843 0.1185 0.5277 0.1380 1.0000 Uiso R . . .
H712 H 1.1812 0.1031 0.4486 0.1379 1.0000 Uiso R . . .
H713 H 1.0994 0.0608 0.5040 0.1379 1.0000 Uiso R . . .
H722 H 1.0792 0.2599 0.4625 0.0722 1.0000 Uiso R . . .
H721 H 1.0016 0.2173 0.5199 0.0719 1.0000 Uiso R . . .
H731 H 1.0018 0.1896 0.3796 0.0666 1.0000 Uiso R . . .
H732 H 0.9217 0.1508 0.4373 0.0669 1.0000 Uiso R . . .
H741 H 0.9034 0.3479 0.3919 0.0578 1.0000 Uiso R . . .
H742 H 0.8238 0.3077 0.4507 0.0579 1.0000 Uiso R . . .
H751 H 0.8210 0.2786 0.3100 0.0621 1.0000 Uiso R . . .
H752 H 0.7449 0.2377 0.3684 0.0619 1.0000 Uiso R . . .
H761 H 0.7225 0.4352 0.3236 0.0609 1.0000 Uiso R . . .
H762 H 0.6475 0.3964 0.3858 0.0605 1.0000 Uiso R . . .
H772 H 0.5451 0.4384 0.2789 0.0932 1.0000 Uiso R . . .
H771 H 0.6373 0.3564 0.2470 0.0931 1.0000 Uiso R . . .
H773 H 0.5555 0.3292 0.3081 0.0930 1.0000 Uiso R . . .
H3801 H 1.1542 0.0031 -0.0649 0.0870 0.181(5) Uiso R P 1 1
H3803 H 1.1109 0.1019 -0.0349 0.0869 0.181(5) Uiso R P 1 1
H3802 H 1.0638 0.0122 -0.0040 0.0870 0.181(5) Uiso R P 1 1
H3901 H 1.3105 -0.1083 -0.0243 0.0870 0.181(5) Uiso R P 1 1
H3903 H 1.3555 -0.1172 0.0514 0.0869 0.181(5) Uiso R P 1 1
H3902 H 1.2375 -0.1417 0.0388 0.0870 0.181(5) Uiso R P 1 1
H4001 H 1.3583 0.0444 -0.0308 0.0790 0.181(5) Uiso R P 1 1
H4002 H 1.3627 0.0637 0.0462 0.0790 0.181(5) Uiso R P 1 1
H4003 H 1.2728 0.1322 -0.0037 0.0789 0.181(5) Uiso R P 1 1
H3811 H 1.2206 0.0686 -0.0717 0.1019 0.819(5) Uiso R P 1 2
H3812 H 1.2207 0.1416 -0.0182 0.1019 0.819(5) Uiso R P 1 2
H3813 H 1.1075 0.1068 -0.0301 0.1016 0.819(5) Uiso R P 1 2
H3911 H 1.2318 -0.0958 -0.0377 0.0908 0.819(5) Uiso R P 1 2
H3912 H 1.2225 -0.1393 0.0396 0.0909 0.819(5) Uiso R P 1 2
H3913 H 1.1136 -0.0711 0.0026 0.0908 0.819(5) Uiso R P 1 2
H4011 H 1.3924 -0.0298 -0.0106 0.1071 0.819(5) Uiso R P 1 2
H4012 H 1.3802 0.0382 0.0485 0.1070 0.819(5) Uiso R P 1 2
H4013 H 1.3828 -0.0727 0.0672 0.1063 0.819(5) Uiso R P 1 2
H4201 H 1.0152 -0.1758 0.3282 0.1231 0.388(12) Uiso R P 2 1
H4202 H 0.9665 -0.0631 0.3006 0.1225 0.388(12) Uiso R P 2 1
H4203 H 0.9890 -0.1444 0.2451 0.1230 0.388(12) Uiso R P 2 1
H4301 H 1.2157 -0.2524 0.3120 0.1189 0.388(12) Uiso R P 2 1
H4302 H 1.2921 -0.2039 0.2571 0.1189 0.388(12) Uiso R P 2 1
H4303 H 1.1855 -0.2374 0.2333 0.1190 0.388(12) Uiso R P 2 1
H4402 H 1.1945 -0.1311 0.3788 0.1070 0.388(12) Uiso R P 2 1
H4401 H 1.2398 -0.0497 0.3330 0.1070 0.388(12) Uiso R P 2 1
H4403 H 1.1123 -0.0298 0.3597 0.1070 0.388(12) Uiso R P 2 1
H4212 H 1.0278 -0.2038 0.3014 0.1332 0.612(12) Uiso R P 2 2
H4211 H 1.0800 -0.2090 0.2267 0.1327 0.612(12) Uiso R P 2 2
H4213 H 0.9804 -0.1219 0.2401 0.1331 0.612(12) Uiso R P 2 2
H4311 H 1.2578 -0.2383 0.3101 0.1079 0.612(12) Uiso R P 2 2
H4313 H 1.3147 -0.1511 0.2875 0.1078 0.612(12) Uiso R P 2 2
H4312 H 1.2740 -0.2042 0.2313 0.1078 0.612(12) Uiso R P 2 2
H4411 H 1.1366 -0.1425 0.3835 0.1301 0.612(12) Uiso R P 2 2
H4413 H 1.1552 -0.0376 0.3584 0.1298 0.612(12) Uiso R P 2 2
H4412 H 1.0315 -0.0598 0.3541 0.1298 0.612(12) Uiso R P 2 2
H5801 H 0.5812 1.0891 0.1566 0.0720 0.177(5) Uiso R P 3 1
H5802 H 0.6804 1.0042 0.1857 0.0720 0.177(5) Uiso R P 3 1
H5803 H 0.5685 0.9825 0.1597 0.0719 0.177(5) Uiso R P 3 1
H5901 H 0.4243 1.1648 0.2343 0.0920 0.177(5) Uiso R P 3 1
H5902 H 0.3811 1.0760 0.2990 0.0920 0.177(5) Uiso R P 3 1
H5903 H 0.3863 1.0591 0.2064 0.0918 0.177(5) Uiso R P 3 1
H6001 H 0.6050 1.1589 0.2624 0.0830 0.177(5) Uiso R P 3 1
H6002 H 0.6996 1.0445 0.2993 0.0828 0.177(5) Uiso R P 3 1
H6003 H 0.5661 1.0968 0.3446 0.0830 0.177(5) Uiso R P 3 1
H5811 H 0.6417 1.1116 0.1953 0.1179 0.823(5) Uiso R P 3 2
H5813 H 0.7097 1.0479 0.2593 0.1172 0.823(5) Uiso R P 3 2
H5812 H 0.6874 1.0003 0.1923 0.1180 0.823(5) Uiso R P 3 2
H5911 H 0.4466 1.0947 0.1683 0.1080 0.823(5) Uiso R P 3 2
H5913 H 0.3913 1.0206 0.2165 0.1070 0.823(5) Uiso R P 3 2
H5912 H 0.4976 0.9827 0.1678 0.1079 0.823(5) Uiso R P 3 2
H6011 H 0.4818 1.1759 0.2654 0.0677 0.823(5) Uiso R P 3 2
H6012 H 0.5452 1.1206 0.3314 0.0680 0.823(5) Uiso R P 3 2
H6013 H 0.4221 1.1101 0.3167 0.0675 0.823(5) Uiso R P 3 2
H6601 H 0.9956 0.6528 0.2075 0.0503 0.338(11) Uiso R P 4 1
H6701 H 1.0707 0.7575 0.1309 0.0622 0.338(11) Uiso R P 4 1
H6801 H 1.1140 0.7191 0.0183 0.0670 0.338(11) Uiso R P 4 1
H6901 H 1.0291 0.6061 -0.0202 0.0580 0.338(11) Uiso R P 4 1
H7001 H 0.9570 0.5030 0.0611 0.0479 0.338(11) Uiso R P 4 1
H6611 H 1.0848 0.5862 0.2065 0.0550 0.662(11) Uiso R P 4 2
H6711 H 1.1737 0.6824 0.1294 0.0674 0.662(11) Uiso R P 4 2
H6811 H 1.0986 0.7303 0.0181 0.0670 0.662(11) Uiso R P 4 2
H6911 H 0.9700 0.6504 -0.0185 0.0583 0.662(11) Uiso R P 4 2
H7011 H 0.8889 0.5527 0.0626 0.0470 0.662(11) Uiso R P 4 2
H7901 H 0.3121 0.2927 -0.0128 0.0919 0.452(15) Uiso R P 5 1
H8001 H 0.4861 0.2349 0.0471 0.0857 0.452(15) Uiso R P 5 1
H8101 H 0.5179 0.2916 0.1441 0.0788 0.452(15) Uiso R P 5 1
H8201 H 0.3763 0.3919 0.1972 0.0829 0.452(15) Uiso R P 5 1
H8301 H 0.1931 0.4444 0.1524 0.0912 0.452(15) Uiso R P 5 1
H7911 H 0.4231 0.2235 -0.0109 0.1301 0.548(15) Uiso R P 5 2
H8011 H 0.5395 0.2337 0.0789 0.1273 0.548(15) Uiso R P 5 2
H8111 H 0.4721 0.3153 0.1683 0.1362 0.548(15) Uiso R P 5 2
H8211 H 0.2978 0.4150 0.1659 0.1417 0.548(15) Uiso R P 5 2
H8311 H 0.1635 0.4113 0.0808 0.1380 0.548(15) Uiso R P 5 2

loop_
_atom_site_aniso_label
_atom_site_aniso_U_11
_atom_site_aniso_U_22
_atom_site_aniso_U_33
_atom_site_aniso_U_23
_atom_site_aniso_U_13
_atom_site_aniso_U_12
Zn1 0.02053(19) 0.0216(2) 0.01761(18) -0.00515(14) -0.00436(14) -0.00220(14)
N2 0.0240(14) 0.0229(14) 0.0193(13) -0.0048(11) -0.0043(11) -0.0036(11)
C3 0.0203(16) 0.0278(18) 0.0193(16) -0.0065(13) -0.0020(13) -0.0030(13)
C4 0.0284(18) 0.0323(19) 0.0260(17) -0.0096(15) -0.0059(14) -0.0052(15)
C5 0.0285(18) 0.0267(18) 0.0259(17) -0.0097(14) -0.0009(14) -0.0034(14)
C6 0.0266(17) 0.0231(17) 0.0212(16) -0.0049(13) -0.0011(13) -0.0036(14)
C7 0.0269(17) 0.0247(18) 0.0202(16) -0.0053(13) -0.0007(13) -0.0004(14)
N8 0.0214(13) 0.0218(14) 0.0213(13) -0.0066(11) -0.0049(11) -0.0018(11)
C9 0.0218(16) 0.0244(17) 0.0205(16) -0.0036(13) -0.0031(13) 0.0015(13)
C10 0.0291(19) 0.0290(19) 0.0339(19) -0.0048(15) -0.0091(15) 0.0029(15)
C11 0.0257(18) 0.033(2) 0.0320(19) -0.0072(15) -0.0129(15) -0.0009(15)
C12 0.0229(17) 0.0305(19) 0.0220(16) -0.0017(14) -0.0024(13) -0.0035(14)
C13 0.0252(17) 0.0286(18) 0.0189(16) -0.0031(13) -0.0072(13) -0.0064(14)
N14 0.0205(13) 0.0234(14) 0.0192(13) -0.0056(11) -0.0037(11) -0.0040(11)
C15 0.0254(17) 0.0246(17) 0.0199(16) -0.0031(13) -0.0038(13) -0.0059(14)
C16 0.0301(18) 0.0308(19) 0.0217(16) -0.0064(14) -0.0049(14) -0.0093(15)
C17 0.0283(18) 0.0275(18) 0.0234(17) -0.0070(14) -0.0041(14) -0.0068(14)
C18 0.0258(17) 0.0222(17) 0.0200(16) -0.0050(13) -0.0024(13) -0.0044(14)
C19 0.0282(18) 0.0237(17) 0.0205(16) -0.0044(13) -0.0005(13) -0.0019(14)
N20 0.0225(14) 0.0220(14) 0.0194(13) -0.0064(11) -0.0027(11) -0.0035(11)
C21 0.0272(17) 0.0245(17) 0.0211(16) -0.0078(13) -0.0010(13) -0.0038(14)
C22 0.0258(18) 0.0304(19) 0.0298(18) -0.0119(15) -0.0050(14) 0.0033(15)
C23 0.0248(17) 0.0322(19) 0.0268(18) -0.0113(15) -0.0076(14) -0.0013(14)
C24 0.0258(17) 0.0240(17) 0.0207(16) -0.0043(13) -0.0046(13) -0.0042(13)
C25 0.0227(17) 0.0299(18) 0.0200(16) -0.0064(13) -0.0041(13) -0.0051(14)
O26 0.0321(15) 0.0557(18) 0.0502(17) -0.0300(14) -0.0143(13) 0.0104(13)
C27 0.0253(19) 0.037(2) 0.035(2) -0.0117(16) -0.0056(15) 0.0002(16)
C28 0.0257(17) 0.0316(19) 0.0236(17) -0.0109(14) -0.0055(14) -0.0005(14)
C29 0.0236(17) 0.0248(17) 0.0243(17) -0.0037(13) -0.0068(13) -0.0065(14)
C30 0.0238(17) 0.0250(18) 0.0314(18) -0.0094(14) -0.0093(14) 0.0020(14)
C31 0.0255(17) 0.0245(18) 0.0291(18) -0.0079(14) -0.0068(14) -0.0018(14)
C32 0.0301(18) 0.0241(18) 0.0317(19) -0.0054(14) -0.0023(15) -0.0037(14)
C33 0.0324(19) 0.0288(19) 0.036(2) -0.0136(16) 0.0033(16) -0.0062(15)
C34 0.043(2) 0.026(2) 0.050(2) -0.0124(17) 0.0053(19) 0.0016(17)
C35 0.048(2) 0.029(2) 0.044(2) -0.0028(17) 0.0006(19) -0.0008(18)
C36 0.041(2) 0.029(2) 0.0322(19) -0.0047(15) -0.0027(16) -0.0032(16)
C37 0.053(2) 0.053(2) 0.049(2) -0.0256(17) 0.0153(17) -0.0138(18)
C41 0.114(4) 0.036(2) 0.066(2) 0.0075(19) 0.017(3) -0.011(2)
C45 0.0238(17) 0.0295(19) 0.0280(18) -0.0102(15) -0.0040(14) -0.0009(14)
C46 0.0265(19) 0.058(3) 0.035(2) -0.0128(18) -0.0012(16) -0.0100(18)
C47 0.031(2) 0.058(3) 0.049(2) -0.016(2) -0.0044(18) -0.0134(19)
C48 0.033(2) 0.044(2) 0.042(2) -0.0143(18) -0.0158(17) -0.0044(17)
C49 0.041(2) 0.033(2) 0.0291(19) -0.0082(15) -0.0111(16) -0.0015(17)
C50 0.0276(18) 0.0296(19) 0.035(2) -0.0019(15) -0.0084(15) -0.0060(15)
C51 0.0230(17) 0.0266(18) 0.0251(17) -0.0087(14) -0.0085(13) -0.0003(14)
C52 0.0354(19) 0.0279(19) 0.0230(17) -0.0073(14) -0.0009(15) -0.0030(15)
C53 0.040(2) 0.0260(19) 0.0267(18) -0.0029(15) -0.0059(15) -0.0032(16)
C54 0.0333(19) 0.0253(18) 0.0315(19) -0.0134(15) 0.0012(15) 0.0025(15)
C55 0.0302(18) 0.0280(19) 0.0272(18) -0.0038(14) -0.0028(14) -0.0036(15)
C56 0.0299(18) 0.0208(17) 0.0280(18) -0.0052(14) -0.0040(14) 0.0009(14)
C57 0.079(3) 0.0280(18) 0.0389(19) -0.0009(15) 0.0066(18) -0.0035(17)
C61 0.044(2) 0.0273(19) 0.035(2) -0.0073(16) 0.0088(17) -0.0016(16)
C62 0.057(3) 0.048(3) 0.054(3) -0.009(2) 0.023(2) -0.019(2)
C63 0.067(3) 0.046(3) 0.026(2) -0.0063(18) 0.0036(19) 0.001(2)
C64 0.055(3) 0.044(2) 0.041(2) -0.0116(19) 0.017(2) -0.001(2)
C71 0.078(4) 0.074(4) 0.118(5) -0.029(4) -0.014(4) 0.005(3)
C72 0.059(3) 0.060(3) 0.062(3) -0.021(2) 0.008(2) -0.009(2)
C73 0.059(3) 0.050(3) 0.062(3) -0.018(2) 0.017(2) -0.017(2)
C74 0.052(3) 0.047(3) 0.048(3) -0.012(2) 0.015(2) -0.015(2)
C75 0.060(3) 0.057(3) 0.044(2) -0.018(2) 0.017(2) -0.024(2)
C76 0.062(3) 0.052(3) 0.040(2) -0.002(2) 0.010(2) -0.022(2)
C77 0.072(3) 0.075(4) 0.045(3) -0.003(2) 0.004(2) -0.034(3)
C380 0.058(5) 0.066(6) 0.052(5) -0.024(5) 0.012(4) -0.011(5)
C390 0.063(6) 0.056(5) 0.056(6) -0.024(5) 0.018(5) -0.009(5)
C400 0.053(5) 0.057(5) 0.048(6) -0.022(5) 0.027(5) -0.012(4)
C381 0.089(4) 0.062(3) 0.046(3) -0.016(2) 0.020(3) -0.003(3)
C391 0.073(3) 0.063(3) 0.055(3) -0.033(3) 0.007(3) -0.021(3)
C401 0.052(3) 0.096(4) 0.070(3) -0.030(3) 0.017(3) -0.016(3)
C420 0.118(5) 0.041(5) 0.082(5) 0.013(5) 0.010(5) -0.023(5)
C430 0.129(6) 0.034(5) 0.070(5) -0.003(5) 0.011(5) -0.009(5)
C440 0.112(6) 0.037(4) 0.059(5) 0.016(4) 0.016(5) -0.018(5)
C421 0.119(5) 0.048(4) 0.094(5) 0.010(4) 0.031(4) -0.023(4)
C431 0.118(5) 0.025(4) 0.060(4) 0.008(3) 0.003(4) 0.000(3)
C441 0.128(6) 0.050(4) 0.060(4) 0.014(3) 0.043(4) 0.005(4)
C580 0.078(6) 0.022(5) 0.035(5) 0.002(5) 0.008(5) 0.001(5)
C590 0.084(5) 0.040(6) 0.048(6) 0.010(5) 0.009(6) 0.001(5)
C600 0.087(6) 0.031(5) 0.043(5) 0.001(5) 0.007(5) -0.008(5)
C581 0.090(4) 0.042(3) 0.089(4) 0.013(3) 0.035(3) -0.002(3)
C591 0.115(4) 0.040(3) 0.053(3) 0.003(2) -0.028(3) -0.002(3)
C601 0.069(3) 0.022(2) 0.040(2) -0.0036(19) -0.002(2) 0.000(2)
N650 0.0325(15) 0.0399(16) 0.0234(13) -0.0055(12) -0.0001(12) -0.0104(13)
C660 0.053(5) 0.049(4) 0.032(4) -0.011(4) 0.005(4) -0.026(4)
C670 0.066(5) 0.056(5) 0.043(4) -0.007(4) 0.008(4) -0.035(4)
C680 0.068(3) 0.059(2) 0.044(2) 0.0003(19) 0.0122(19) -0.028(2)
C690 0.061(5) 0.051(5) 0.033(4) -0.001(4) 0.007(4) -0.013(4)
C700 0.048(5) 0.042(5) 0.028(4) -0.005(4) 0.005(4) -0.009(4)
N651 0.0325(15) 0.0399(16) 0.0234(13) -0.0055(12) -0.0001(12) -0.0104(13)
C661 0.040(3) 0.064(4) 0.037(3) -0.002(3) -0.001(2) -0.024(3)
C671 0.052(4) 0.069(4) 0.052(3) -0.003(3) 0.007(3) -0.030(3)
C681 0.068(3) 0.059(2) 0.044(2) 0.0003(19) 0.0122(19) -0.028(2)
C691 0.070(4) 0.048(3) 0.027(3) 0.001(2) 0.004(3) -0.016(3)
C701 0.053(3) 0.040(3) 0.027(3) -0.004(2) -0.001(2) -0.016(3)
N780 0.055(5) 0.080(6) 0.079(6) 0.001(5) -0.004(4) -0.011(5)
C790 0.061(6) 0.075(6) 0.086(6) 0.004(5) -0.001(4) -0.012(5)
C800 0.057(5) 0.070(6) 0.079(6) 0.014(5) 0.004(4) -0.013(5)
C810 0.047(5) 0.078(6) 0.066(5) 0.026(5) 0.002(4) -0.017(5)
C820 0.040(5) 0.089(6) 0.070(5) 0.024(5) 0.000(4) -0.015(5)
C830 0.050(5) 0.093(6) 0.074(5) 0.009(5) -0.002(4) -0.007(5)
N781 0.070(5) 0.079(6) 0.184(8) 0.037(6) -0.010(5) -0.015(5)
C791 0.064(5) 0.076(6) 0.174(9) 0.046(6) -0.019(5) -0.021(5)
C801 0.061(5) 0.078(6) 0.168(9) 0.055(6) -0.022(5) -0.027(5)
C811 0.074(6) 0.087(7) 0.166(9) 0.054(6) -0.023(6) -0.023(5)
C821 0.075(6) 0.092(6) 0.173(9) 0.048(6) -0.014(5) -0.018(5)
C831 0.070(6) 0.085(7) 0.179(9) 0.036(6) -0.008(5) -0.017(5)

loop_
_atom_type_symbol
_atom_type_scat_dispersion_real
_atom_type_scat_dispersion_imag
_atom_type_scat_Cromer_Mann_a1
_atom_type_scat_Cromer_Mann_b1
_atom_type_scat_Cromer_Mann_a2
_atom_type_scat_Cromer_Mann_b2
_atom_type_scat_Cromer_Mann_a3
_atom_type_scat_Cromer_Mann_b3
_atom_type_scat_Cromer_Mann_a4
_atom_type_scat_Cromer_Mann_b4
_atom_type_scat_Cromer_Mann_c
_atom_type_scat_source
C 0.0020 0.0020 2.3100 20.8439 1.0200 10.2075 1.5886 0.5687 0.8650 51.6512 0.2156 'International Tables Vol C 4.2.6.8 and 6.1.1.4'
H 0.0000 0.0000 0.4930 10.5109 0.3229 26.1257 0.1402 3.1424 0.0408 57.7998 0.0030 'International Tables Vol C 4.2.6.8 and 6.1.1.4'
N 0.0040 0.0030 12.2126 0.0057 3.1322 9.8933 2.0125 28.9975 1.1663 0.5826 -11.5290 'International Tables Vol C 4.2.6.8 and 6.1.1.4'
O 0.0040 0.0030 3.0485 13.2771 2.2868 5.7011 1.5463 0.3239 0.8670 32.9089 0.2508 'International Tables Vol C 4.2.6.8 and 6.1.1.4'
Zn 0.2340 1.3590 14.0743 3.2655 7.0318 0.2333 5.1652 10.3163 2.4100 58.7097 1.3041 'International Tables Vol C 4.2.6.8 and 6.1.1.4'

loop_
_geom_angle_atom_site_label_1
_geom_angle_site_symmetry_1
_geom_angle_atom_site_label_2
_geom_angle_atom_site_label_3
_geom_angle_site_symmetry_3
_geom_angle
_geom_angle_publ_flag
N2 . Zn1 N8 . 89.66(10) yes
N2 . Zn1 N14 . 159.46(10) yes
N8 . Zn1 N14 . 87.58(10) yes
N2 . Zn1 N20 . 87.65(10) yes
N8 . Zn1 N20 . 160.94(10) yes
N14 . Zn1 N20 . 88.36(10) yes
N2 . Zn1 N650 . 103.39(10) yes
N8 . Zn1 N650 . 101.88(11) yes
N14 . Zn1 N650 . 97.09(10) yes
N20 . Zn1 N650 . 97.09(11) yes
N2 . Zn1 N8 . 89.66(10) yes
N2 . Zn1 N14 . 159.46(10) yes
N8 . Zn1 N14 . 87.58(10) yes
N2 . Zn1 N20 . 87.65(10) yes
N8 . Zn1 N20 . 160.94(10) yes
N14 . Zn1 N20 . 88.36(10) yes
N2 . Zn1 N651 . 103.39(10) yes
N8 . Zn1 N651 . 101.88(11) yes
N14 . Zn1 N651 . 97.09(10) yes
N20 . Zn1 N651 . 97.09(11) yes
Zn1 . N2 C3 . 127.6(2) yes
Zn1 . N2 C6 . 124.6(2) yes
C3 . N2 C6 . 107.0(3) yes
N2 . C3 C4 . 108.9(3) yes
N2 . C3 C25 . 124.6(3) yes
C4 . C3 C25 . 126.2(3) yes
C3 . C4 C5 . 107.5(3) yes
C3 . C4 H41 . 125.5 no
C5 . C4 H41 . 127.0 no
C4 . C5 C6 . 107.3(3) yes
C4 . C5 H51 . 127.1 no
C6 . C5 H51 . 125.6 no
C5 . C6 N2 . 109.2(3) yes
C5 . C6 C7 . 124.1(3) yes
N2 . C6 C7 . 126.7(3) yes
C6 . C7 C9 . 125.1(3) yes
C6 . C7 C31 . 117.0(3) yes
C9 . C7 C31 . 117.8(3) yes
Zn1 . N8 C9 . 126.6(2) yes
Zn1 . N8 C12 . 126.3(2) yes
C9 . N8 C12 . 106.5(3) yes
C7 . C9 N8 . 125.5(3) yes
C7 . C9 C10 . 124.8(3) yes
N8 . C9 C10 . 109.6(3) yes
C9 . C10 C11 . 107.1(3) yes
C9 . C10 H101 . 126.1 no
C11 . C10 H101 . 126.8 no
C10 . C11 C12 . 107.1(3) yes
C10 . C11 H111 . 127.1 no
C12 . C11 H111 . 125.8 no
C11 . C12 N8 . 109.8(3) yes
C11 . C12 C13 . 124.8(3) yes
N8 . C12 C13 . 125.4(3) yes
C12 . C13 C15 . 124.8(3) yes
C12 . C13 C45 . 119.2(3) yes
C15 . C13 C45 . 116.0(3) yes
Zn1 . N14 C15 . 125.8(2) yes
Zn1 . N14 C18 . 126.2(2) yes
C15 . N14 C18 . 106.1(2) yes
C13 . C15 N14 . 125.3(3) yes
C13 . C15 C16 . 124.6(3) yes
N14 . C15 C16 . 110.0(3) yes
C15 . C16 C17 . 107.1(3) yes
C15 . C16 H161 . 125.7 no
C17 . C16 H161 . 127.2 no
C16 . C17 C18 . 106.9(3) yes
C16 . C17 H171 . 127.0 no
C18 . C17 H171 . 126.1 no
C17 . C18 N14 . 109.9(3) yes
C17 . C18 C19 . 124.8(3) yes
N14 . C18 C19 . 125.3(3) yes
C18 . C19 C21 . 125.7(3) yes
C18 . C19 C51 . 116.8(3) yes
C21 . C19 C51 . 117.4(3) yes
Zn1 . N20 C21 . 127.5(2) yes
Zn1 . N20 C24 . 125.9(2) yes
C21 . N20 C24 . 106.4(3) yes
C19 . C21 N20 . 125.1(3) yes
C19 . C21 C22 . 125.0(3) yes
N20 . C21 C22 . 109.9(3) yes
C21 . C22 C23 . 106.9(3) yes
C21 . C22 H221 . 126.1 no
C23 . C22 H221 . 127.0 no
C22 . C23 C24 . 106.7(3) yes
C22 . C23 C27 . 130.9(3) yes
C24 . C23 C27 . 122.3(3) yes
C23 . C24 N20 . 110.0(3) yes
C23 . C24 C25 . 121.9(3) yes
N20 . C24 C25 . 127.9(3) yes
C3 . C25 C24 . 122.1(3) yes
C3 . C25 C29 . 121.6(3) yes
C24 . C25 C29 . 116.1(3) yes
C23 . C27 O26 . 122.3(3) yes
C23 . C27 C28 . 115.2(3) yes
O26 . C27 C28 . 122.4(3) yes
C27 . C28 C30 2_665 118.3(3) yes
C27 . C28 C29 . 121.1(3) yes
C30 2_665 C28 C29 . 120.5(3) yes
C25 . C29 C28 . 121.5(3) yes
C25 . C29 C30 . 122.3(3) yes
C28 . C29 C30 . 116.2(3) yes
C29 . C30 C28 2_665 123.1(3) yes
C29 . C30 H301 . 119.0 no
C28 2_665 C30 H301 . 117.9 no
C7 . C31 C32 . 120.7(3) yes
C7 . C31 C36 . 120.0(3) yes
C32 . C31 C36 . 119.3(3) yes
C31 . C32 C33 . 121.3(3) yes
C31 . C32 H321 . 119.9 no
C33 . C32 H321 . 118.8 no
C32 . C33 C34 . 117.9(3) yes
C32 . C33 C37 . 122.0(3) yes
C34 . C33 C37 . 120.0(3) yes
C33 . C34 C35 . 122.6(3) yes
C33 . C34 H341 . 119.0 no
C35 . C34 H341 . 118.4 no
C34 . C35 C36 . 117.6(4) yes
C34 . C35 C41 . 121.6(3) yes
C36 . C35 C41 . 120.8(4) yes
C35 . C36 C31 . 121.2(3) yes
C35 . C36 H361 . 120.3 no
C31 . C36 H361 . 118.5 no
C33 . C37 C380 . 106.9(8) yes
C33 . C37 C390 . 116.3(8) yes
C380 . C37 C390 . 108.17(6) yes
C33 . C37 C400 . 108.9(7) yes
C380 . C37 C400 . 108.16(6) yes
C390 . C37 C400 . 108.17(6) yes
C33 . C37 C381 . 112.4(3) yes
C33 . C37 C391 . 111.2(3) yes
C381 . C37 C391 . 108.16(6) yes
C33 . C37 C401 . 108.6(3) yes
C381 . C37 C401 . 108.18(6) yes
C391 . C37 C401 . 108.15(6) yes
C35 . C41 C420 . 106.4(5) yes
C35 . C41 C430 . 119.4(6) yes
C420 . C41 C430 . 108.17(6) yes
C35 . C41 C440 . 106.2(5) yes
C420 . C41 C440 . 108.14(6) yes
C430 . C41 C440 . 108.17(6) yes
C35 . C41 C421 . 106.2(4) yes
C35 . C41 C431 . 109.1(4) yes
C421 . C41 C431 . 108.16(6) yes
C35 . C41 C441 . 116.7(4) yes
C421 . C41 C441 . 108.21(6) yes
C431 . C41 C441 . 108.19(6) yes
C13 . C45 C46 . 121.3(3) yes
C13 . C45 C50 . 120.2(3) yes
C46 . C45 C50 . 118.4(3) yes
C45 . C46 C47 . 120.7(4) yes
C45 . C46 H461 . 119.1 no
C47 . C46 H461 . 120.2 no
C46 . C47 C48 . 119.9(4) yes
C46 . C47 H471 . 118.2 no
C48 . C47 H471 . 121.9 no
C47 . C48 C49 . 120.6(3) yes
C47 . C48 H481 . 120.3 no
C49 . C48 H481 . 119.2 no
C48 . C49 C50 . 119.4(3) yes
C48 . C49 H491 . 120.2 no
C50 . C49 H491 . 120.4 no
C49 . C50 C45 . 121.1(3) yes
C49 . C50 H501 . 119.5 no
C45 . C50 H501 . 119.4 no
C19 . C51 C52 . 121.5(3) yes
C19 . C51 C56 . 119.7(3) yes
C52 . C51 C56 . 118.8(3) yes
C51 . C52 C53 . 121.8(3) yes
C51 . C52 H521 . 118.5 no
C53 . C52 H521 . 119.6 no
C52 . C53 C54 . 117.1(3) yes
C52 . C53 C57 . 120.5(3) yes
C54 . C53 C57 . 122.4(3) yes
C53 . C54 C55 . 123.0(3) yes
C53 . C54 H541 . 118.2 no
C55 . C54 H541 . 118.8 no
C54 . C55 C56 . 117.7(3) yes
C54 . C55 C61 . 123.7(3) yes
C56 . C55 C61 . 118.6(3) yes
C51 . C56 C55 . 121.5(3) yes
C51 . C56 H561 . 119.1 no
C55 . C56 H561 . 119.4 no
C53 . C57 C580 . 113.2(7) yes
C53 . C57 C590 . 115.7(8) yes
C580 . C57 C590 . 108.18(6) yes
C53 . C57 C600 . 103.0(7) yes
C580 . C57 C600 . 108.16(6) yes
C590 . C57 C600 . 108.17(6) yes
C53 . C57 C581 . 111.0(3) yes
C53 . C57 C591 . 108.1(3) yes
C581 . C57 C591 . 108.19(6) yes
C53 . C57 C601 . 113.1(3) yes
C581 . C57 C601 . 108.17(6) yes
C591 . C57 C601 . 108.14(6) yes
C55 . C61 C62 . 109.3(3) yes
C55 . C61 C63 . 108.9(3) yes
C62 . C61 C63 . 109.1(3) yes
C55 . C61 C64 . 112.4(3) yes
C62 . C61 C64 . 108.1(3) yes
C63 . C61 C64 . 109.1(3) yes
C61 . C62 H622 . 109.5 no
C61 . C62 H621 . 111.4 no
H622 . C62 H621 . 108.7 no
C61 . C62 H623 . 109.8 no
H622 . C62 H623 . 108.6 no
H621 . C62 H623 . 108.8 no
C61 . C63 H631 . 107.7 no
C61 . C63 H633 . 109.7 no
H631 . C63 H633 . 109.9 no
C61 . C63 H632 . 110.3 no
H631 . C63 H632 . 109.2 no
H633 . C63 H632 . 110.1 no
C61 . C64 H641 . 109.6 no
C61 . C64 H643 . 110.9 no
H641 . C64 H643 . 108.5 no
C61 . C64 H642 . 109.5 no
H641 . C64 H642 . 109.3 no
H643 . C64 H642 . 109.0 no
C72 . C71 H711 . 110.3 no
C72 . C71 H712 . 108.8 no
H711 . C71 H712 . 110.2 no
C72 . C71 H713 . 108.6 no
H711 . C71 H713 . 108.9 no
H712 . C71 H713 . 110.0 no
C71 . C72 C73 . 114.2(4) yes
C71 . C72 H722 . 109.1 no
C73 . C72 H722 . 108.3 no
C71 . C72 H721 . 107.5 no
C73 . C72 H721 . 108.8 no
H722 . C72 H721 . 108.9 no
C72 . C73 C74 . 114.8(4) yes
C72 . C73 H731 . 107.9 no
C74 . C73 H731 . 109.3 no
C72 . C73 H732 . 107.6 no
C74 . C73 H732 . 108.5 no
H731 . C73 H732 . 108.7 no
C73 . C74 C75 . 114.5(4) yes
C73 . C74 H741 . 108.4 no
C75 . C74 H741 . 108.6 no
C73 . C74 H742 . 108.0 no
C75 . C74 H742 . 107.6 no
H741 . C74 H742 . 109.7 no
C74 . C75 C76 . 113.9(4) yes
C74 . C75 H751 . 109.1 no
C76 . C75 H751 . 109.2 no
C74 . C75 H752 . 108.7 no
C76 . C75 H752 . 108.3 no
H751 . C75 H752 . 107.6 no
C75 . C76 C77 . 113.7(4) yes
C75 . C76 H761 . 108.0 no
C77 . C76 H761 . 108.0 no
C75 . C76 H762 . 109.3 no
C77 . C76 H762 . 109.2 no
H761 . C76 H762 . 108.6 no
C76 . C77 H772 . 110.5 no
C76 . C77 H771 . 108.8 no
H772 . C77 H771 . 109.6 no
C76 . C77 H773 . 109.0 no
H772 . C77 H773 . 109.4 no
H771 . C77 H773 . 109.4 no
C37 . C380 H3801 . 109.5 no
C37 . C380 H3803 . 109.9 no
H3801 . C380 H3803 . 109.4 no
C37 . C380 H3802 . 109.6 no
H3801 . C380 H3802 . 109.1 no
H3803 . C380 H3802 . 109.3 no
C37 . C390 H3901 . 109.6 no
C37 . C390 H3903 . 109.1 no
H3901 . C390 H3903 . 109.5 no
C37 . C390 H3902 . 109.6 no
H3901 . C390 H3902 . 109.4 no
H3903 . C390 H3902 . 109.7 no
C37 . C400 H4001 . 109.6 no
C37 . C400 H4002 . 109.9 no
H4001 . C400 H4002 . 109.3 no
C37 . C400 H4003 . 109.6 no
H4001 . C400 H4003 . 109.1 no
H4002 . C400 H4003 . 109.3 no
C37 . C381 H3811 . 109.3 no
C37 . C381 H3812 . 108.9 no
H3811 . C381 H3812 . 108.6 no
C37 . C381 H3813 . 110.5 no
H3811 . C381 H3813 . 109.2 no
H3812 . C381 H3813 . 110.3 no
C37 . C391 H3911 . 108.3 no
C37 . C391 H3912 . 110.6 no
H3911 . C391 H3912 . 109.2 no
C37 . C391 H3913 . 108.7 no
H3911 . C391 H3913 . 109.6 no
H3912 . C391 H3913 . 110.4 no
C37 . C401 H4011 . 109.4 no
C37 . C401 H4012 . 109.9 no
H4011 . C401 H4012 . 109.7 no
C37 . C401 H4013 . 108.7 no
H4011 . C401 H4013 . 109.1 no
H4012 . C401 H4013 . 110.0 no
C41 . C420 H4201 . 107.5 no
C41 . C420 H4202 . 108.0 no
H4201 . C420 H4202 . 109.4 no
C41 . C420 H4203 . 108.9 no
H4201 . C420 H4203 . 110.9 no
H4202 . C420 H4203 . 111.9 no
C41 . C430 H4301 . 109.3 no
C41 . C430 H4302 . 109.6 no
H4301 . C430 H4302 . 110.5 no
C41 . C430 H4303 . 108.1 no
H4301 . C430 H4303 . 109.5 no
H4302 . C430 H4303 . 109.9 no
C41 . C440 H4402 . 110.1 no
C41 . C440 H4401 . 110.4 no
H4402 . C440 H4401 . 108.5 no
C41 . C440 H4403 . 110.4 no
H4402 . C440 H4403 . 108.8 no
H4401 . C440 H4403 . 108.4 no
C41 . C421 H4212 . 109.8 no
C41 . C421 H4211 . 109.1 no
H4212 . C421 H4211 . 108.1 no
C41 . C421 H4213 . 111.9 no
H4212 . C421 H4213 . 110.4 no
H4211 . C421 H4213 . 107.3 no
C41 . C431 H4311 . 109.7 no
C41 . C431 H4313 . 109.5 no
H4311 . C431 H4313 . 109.2 no
C41 . C431 H4312 . 110.7 no
H4311 . C431 H4312 . 109.1 no
H4313 . C431 H4312 . 108.6 no
C41 . C441 H4411 . 109.5 no
C41 . C441 H4413 . 110.1 no
H4411 . C441 H4413 . 110.3 no
C41 . C441 H4412 . 106.7 no
H4411 . C441 H4412 . 109.6 no
H4413 . C441 H4412 . 110.6 no
C57 . C580 H5801 . 109.4 no
C57 . C580 H5802 . 109.7 no
H5801 . C580 H5802 . 109.1 no
C57 . C580 H5803 . 109.7 no
H5801 . C580 H5803 . 109.6 no
H5802 . C580 H5803 . 109.3 no
C57 . C590 H5901 . 106.5 no
C57 . C590 H5902 . 105.7 no
H5901 . C590 H5902 . 112.8 no
C57 . C590 H5903 . 105.3 no
H5901 . C590 H5903 . 112.5 no
H5902 . C590 H5903 . 113.3 no
C57 . C600 H6001 . 106.0 no
C57 . C600 H6002 . 105.5 no
H6001 . C600 H6002 . 113.2 no
C57 . C600 H6003 . 106.0 no
H6001 . C600 H6003 . 112.7 no
H6002 . C600 H6003 . 112.6 no
C57 . C581 H5811 . 108.2 no
C57 . C581 H5813 . 107.7 no
H5811 . C581 H5813 . 109.9 no
C57 . C581 H5812 . 109.4 no
H5811 . C581 H5812 . 109.5 no
H5813 . C581 H5812 . 112.1 no
C57 . C591 H5911 . 110.8 no
C57 . C591 H5913 . 110.2 no
H5911 . C591 H5913 . 108.2 no
C57 . C591 H5912 . 109.8 no
H5911 . C591 H5912 . 108.4 no
H5913 . C591 H5912 . 109.4 no
C57 . C601 H6011 . 109.7 no
C57 . C601 H6012 . 110.1 no
H6011 . C601 H6012 . 108.1 no
C57 . C601 H6013 . 110.9 no
H6011 . C601 H6013 . 109.1 no
H6012 . C601 H6013 . 108.9 no
Zn1 . N650 C660 . 119.72(19) yes
Zn1 . N650 C700 . 122.6(2) yes
C660 . N650 C700 . 117.10(7) yes
N650 . C660 C670 . 123.03(7) yes
N650 . C660 H6601 . 118.6 no
C670 . C660 H6601 . 118.4 no
C660 . C670 C680 . 118.45(7) yes
C660 . C670 H6701 . 120.4 no
C680 . C670 H6701 . 121.1 no
C670 . C680 C690 . 118.85(7) yes
C670 . C680 H6801 . 120.8 no
C690 . C680 H6801 . 120.3 no
C680 . C690 C700 . 118.49(7) yes
C680 . C690 H6901 . 120.9 no
C700 . C690 H6901 . 120.6 no
C690 . C700 N650 . 123.06(7) yes
C690 . C700 H7001 . 118.7 no
N650 . C700 H7001 . 118.2 no
Zn1 . N651 C661 . 121.51(15) yes
Zn1 . N651 C701 . 121.28(14) yes
C661 . N651 C701 . 117.20(6) yes
N651 . C661 C671 . 123.10(6) yes
N651 . C661 H6611 . 118.0 no
C671 . C661 H6611 . 118.9 no
C661 . C671 C681 . 118.52(7) yes
C661 . C671 H6711 . 120.1 no
C681 . C671 H6711 . 121.4 no
C671 . C681 C691 . 118.87(7) yes
C671 . C681 H6811 . 121.1 no
C691 . C681 H6811 . 120.1 no
C681 . C691 C701 . 118.54(7) yes
C681 . C691 H6911 . 120.8 no
C701 . C691 H6911 . 120.7 no
C691 . C701 N651 . 123.13(7) yes
C691 . C701 H7011 . 118.9 no
N651 . C701 H7011 . 117.9 no
C790 . N780 C830 . 123.60(7) yes
N780 . C790 C800 . 114.73(7) yes
N780 . C790 H7901 . 121.7 no
C800 . C790 H7901 . 123.5 no
C790 . C800 C810 . 122.84(7) yes
C790 . C800 H8001 . 119.2 no
C810 . C800 H8001 . 117.9 no
C800 . C810 C820 . 120.99(7) yes
C800 . C810 H8101 . 119.6 no
C820 . C810 H8101 . 119.4 no
C810 . C820 C830 . 122.86(7) yes
C810 . C820 H8201 . 119.4 no
C830 . C820 H8201 . 117.7 no
N780 . C830 C820 . 114.75(7) yes
N780 . C830 H8301 . 122.4 no
C820 . C830 H8301 . 122.8 no
C791 . N781 C831 . 123.59(7) yes
N781 . C791 C801 . 114.72(7) yes
N781 . C791 H7911 . 122.9 no
C801 . C791 H7911 . 122.4 no
C791 . C801 C811 . 122.84(7) yes
C791 . C801 H8011 . 118.4 no
C811 . C801 H8011 . 118.7 no
C801 . C811 C821 . 120.98(7) yes
C801 . C811 H8111 . 118.8 no
C821 . C811 H8111 . 120.2 no
C811 . C821 C831 . 122.83(7) yes
C811 . C821 H8211 . 117.1 no
C831 . C821 H8211 . 120.1 no
N781 . C831 C821 . 114.70(7) yes
N781 . C831 H8311 . 121.4 no
C821 . C831 H8311 . 123.9 no

loop_
_geom_bond_atom_site_label_1
_geom_bond_atom_site_label_2
_geom_bond_site_symmetry_2
_geom_bond_distance
_geom_bond_publ_flag
Zn1 N2 . 2.092(3) yes
Zn1 N8 . 2.066(3) yes
Zn1 N14 . 2.088(3) yes
Zn1 N20 . 2.063(3) yes
Zn1 N650 . 2.130(2) yes
Zn1 N2 . 2.092(3) yes
Zn1 N8 . 2.066(3) yes
Zn1 N14 . 2.088(3) yes
Zn1 N20 . 2.063(3) yes
Zn1 N651 . 2.130(2) yes
N2 C3 . 1.376(4) yes
N2 C6 . 1.384(4) yes
C3 C4 . 1.453(5) yes
C3 C25 . 1.415(5) yes
C4 C5 . 1.350(5) yes
C4 H41 . 0.943 no
C5 C6 . 1.444(5) yes
C5 H51 . 0.930 no
C6 C7 . 1.401(5) yes
C7 C9 . 1.409(5) yes
C7 C31 . 1.505(5) yes
N8 C9 . 1.372(4) yes
N8 C12 . 1.380(4) yes
C9 C10 . 1.452(4) yes
C10 C11 . 1.354(5) yes
C10 H101 . 0.934 no
C11 C12 . 1.442(5) yes
C11 H111 . 0.925 no
C12 C13 . 1.410(5) yes
C13 C15 . 1.412(5) yes
C13 C45 . 1.494(4) yes
N14 C15 . 1.371(4) yes
N14 C18 . 1.382(4) yes
C15 C16 . 1.444(5) yes
C16 C17 . 1.356(5) yes
C16 H161 . 0.929 no
C17 C18 . 1.442(4) yes
C17 H171 . 0.938 no
C18 C19 . 1.395(5) yes
C19 C21 . 1.416(4) yes
C19 C51 . 1.497(4) yes
N20 C21 . 1.379(4) yes
N20 C24 . 1.365(4) yes
C21 C22 . 1.431(5) yes
C22 C23 . 1.367(5) yes
C22 H221 . 0.928 no
C23 C24 . 1.440(5) yes
C23 C27 . 1.458(5) yes
C24 C25 . 1.414(4) yes
C25 C29 . 1.483(4) yes
O26 C27 . 1.232(4) yes
C27 C28 . 1.485(5) yes
C28 C30 2_665 1.392(5) yes
C28 C29 . 1.422(5) yes
C29 C30 . 1.395(5) yes
C30 H301 . 0.941 no
C31 C32 . 1.388(5) yes
C31 C36 . 1.392(5) yes
C32 C33 . 1.396(5) yes
C32 H321 . 0.933 no
C33 C34 . 1.391(5) yes
C33 C37 . 1.540(4) yes
C34 C35 . 1.395(6) yes
C34 H341 . 0.927 no
C35 C36 . 1.401(5) yes
C35 C41 . 1.525(5) yes
C36 H361 . 0.928 no
C37 C380 . 1.531(6) yes
C37 C390 . 1.528(6) yes
C37 C400 . 1.527(6) yes
C37 C381 . 1.525(4) yes
C37 C391 . 1.521(4) yes
C37 C401 . 1.527(4) yes
C41 C420 . 1.531(5) yes
C41 C430 . 1.518(5) yes
C41 C440 . 1.542(5) yes
C41 C421 . 1.532(5) yes
C41 C431 . 1.540(5) yes
C41 C441 . 1.518(5) yes
C45 C46 . 1.395(5) yes
C45 C50 . 1.387(5) yes
C46 C47 . 1.394(5) yes
C46 H461 . 0.938 no
C47 C48 . 1.378(6) yes
C47 H471 . 0.941 no
C48 C49 . 1.377(6) yes
C48 H481 . 0.937 no
C49 C50 . 1.399(5) yes
C49 H491 . 0.945 no
C50 H501 . 0.942 no
C51 C52 . 1.392(5) yes
C51 C56 . 1.392(5) yes
C52 C53 . 1.393(5) yes
C52 H521 . 0.935 no
C53 C54 . 1.398(5) yes
C53 C57 . 1.527(4) yes
C54 C55 . 1.391(5) yes
C54 H541 . 0.934 no
C55 C56 . 1.390(5) yes
C55 C61 . 1.543(5) yes
C56 H561 . 0.937 no
C57 C580 . 1.529(6) yes
C57 C590 . 1.522(6) yes
C57 C600 . 1.533(6) yes
C57 C581 . 1.515(5) yes
C57 C591 . 1.539(4) yes
C57 C601 . 1.524(4) yes
C61 C62 . 1.526(6) yes
C61 C63 . 1.541(6) yes
C61 C64 . 1.534(5) yes
C62 H622 . 0.967 no
C62 H621 . 0.964 no
C62 H623 . 0.976 no
C63 H631 . 0.960 no
C63 H633 . 0.967 no
C63 H632 . 0.972 no
C64 H641 . 0.965 no
C64 H643 . 0.970 no
C64 H642 . 0.959 no
C71 C72 . 1.526(7) yes
C71 H711 . 0.966 no
C71 H712 . 0.970 no
C71 H713 . 0.968 no
C72 C73 . 1.516(7) yes
C72 H722 . 0.978 no
C72 H721 . 0.965 no
C73 C74 . 1.514(6) yes
C73 H731 . 0.971 no
C73 H732 . 0.974 no
C74 C75 . 1.521(6) yes
C74 H741 . 0.977 no
C74 H742 . 0.980 no
C75 C76 . 1.513(6) yes
C75 H751 . 0.973 no
C75 H752 . 0.972 no
C76 C77 . 1.529(6) yes
C76 H761 . 0.983 no
C76 H762 . 0.987 no
C77 H772 . 0.970 no
C77 H771 . 0.969 no
C77 H773 . 0.966 no
C380 H3801 . 0.961 no
C380 H3803 . 0.960 no
C380 H3802 . 0.963 no
C390 H3901 . 0.962 no
C390 H3903 . 0.963 no
C390 H3902 . 0.960 no
C400 H4001 . 0.960 no
C400 H4002 . 0.959 no
C400 H4003 . 0.957 no
C381 H3811 . 0.960 no
C381 H3812 . 0.970 no
C381 H3813 . 0.966 no
C391 H3911 . 0.963 no
C391 H3912 . 0.958 no
C391 H3913 . 0.967 no
C401 H4011 . 0.965 no
C401 H4012 . 0.968 no
C401 H4013 . 0.967 no
C420 H4201 . 0.994 no
C420 H4202 . 0.991 no
C420 H4203 . 1.008 no
C430 H4301 . 0.960 no
C430 H4302 . 0.963 no
C430 H4303 . 0.961 no
C440 H4402 . 0.963 no
C440 H4401 . 0.968 no
C440 H4403 . 0.964 no
C421 H4212 . 0.968 no
C421 H4211 . 0.959 no
C421 H4213 . 0.970 no
C431 H4311 . 0.964 no
C431 H4313 . 0.963 no
C431 H4312 . 0.963 no
C441 H4411 . 0.971 no
C441 H4413 . 0.968 no
C441 H4412 . 0.974 no
C580 H5801 . 0.959 no
C580 H5802 . 0.957 no
C580 H5803 . 0.962 no
C590 H5901 . 1.095 no
C590 H5902 . 1.099 no
C590 H5903 . 1.110 no
C600 H6001 . 1.102 no
C600 H6002 . 1.112 no
C600 H6003 . 1.099 no
C581 H5811 . 0.964 no
C581 H5813 . 0.973 no
C581 H5812 . 0.963 no
C591 H5911 . 0.977 no
C591 H5913 . 0.970 no
C591 H5912 . 0.976 no
C601 H6011 . 0.956 no
C601 H6012 . 0.964 no
C601 H6013 . 0.957 no
N650 C660 . 1.342(5) yes
N650 C700 . 1.325(5) yes
C660 C670 . 1.380(4) yes
C660 H6601 . 0.930 no
C670 C680 . 1.371(5) yes
C670 H6701 . 0.933 no
C680 C690 . 1.366(5) yes
C680 H6801 . 0.933 no
C690 C700 . 1.389(4) yes
C690 H6901 . 0.932 no
C700 H7001 . 0.934 no
N651 C661 . 1.330(4) yes
N651 C701 . 1.327(4) yes
C661 C671 . 1.383(4) yes
C661 H6611 . 0.943 no
C671 C681 . 1.372(4) yes
C671 H6711 . 0.940 no
C681 C691 . 1.361(4) yes
C681 H6811 . 0.935 no
C691 C701 . 1.389(4) yes
C691 H6911 . 0.936 no
C701 H7011 . 0.935 no
N780 C790 . 1.415(5) yes
N780 C830 . 1.414(6) yes
C790 C800 . 1.385(5) yes
C790 H7901 . 0.942 no
C800 C810 . 1.333(5) yes
C800 H8001 . 0.931 no
C810 C820 . 1.343(5) yes
C810 H8101 . 0.933 no
C820 C830 . 1.380(5) yes
C820 H8201 . 0.930 no
C830 H8301 . 0.940 no
N781 C791 . 1.424(5) yes
N781 C831 . 1.412(6) yes
C791 C801 . 1.382(5) yes
C791 H7911 . 0.937 no
C801 C811 . 1.339(6) yes
C801 H8011 . 0.926 no
C811 C821 . 1.341(5) yes
C811 H8111 . 0.936 no
C821 C831 . 1.386(5) yes
C821 H8211 . 0.940 no
C831 H8311 . 0.926 no

loop_
_geom_hbond_atom_site_label_D
_geom_hbond_atom_site_label_H
_geom_hbond_atom_site_label_A
_geom_hbond_site_symmetry_A
_geom_hbond_angle_DHA
_geom_hbond_distance_DH
_geom_hbond_distance_HA
_geom_hbond_distance_DA
_geom_hbond_publ_flag
C10 H101 C590 1_645 145 0.93 2.41 3.225(9) yes
C380 H3802 C380 2_755 168 0.96 2.58 3.526(9) yes
C660 H6601 N14 . 124 0.93 2.57 3.185(9) yes
C700 H7001 C690 2_765 147 0.93 2.52 3.341(9) yes
C701 H7001 C690 2_765 152 1.18 2.52 3.606(9) yes
C671 H6711 O26 1_655 145 0.94 2.31 3.122(9) yes
C830 H8301 C661 1_455 150 0.94 2.46 3.306(9) yes
N780 H8311 C700 1_455 155 0.99 2.60 3.516(9) yes
C831 H8311 C700 1_455 162 0.93 2.60 3.493(9) yes
